data_1564752
loop_
_publ_author_name
'Li, Kan'
'Li, Jing-jing'
'Zhao, Ni'
'Di, Bin'
'Ma, Ying'
'Xu, Li-li'

_publ_section_title
;
 Synthesis, crystal structures and properties of five novel coordination
 polymers and application in removing heavy metals from water
;
_journal_name_full 'Inorganica Chimica Acta'
_journal_page_first 119598
_journal_paper_doi 10.1016/j.ica.2020.119598
_journal_volume 507
_journal_year 2020
_chemical_formula_moiety 'C49 H50 Fe2 N6 O11, 5(H2 O)'
_chemical_formula_sum 'C49 H60 Fe2 N6 O16'
_chemical_formula_weight 1100.73
_space_group_crystal_system triclinic
_space_group_IT_number 2
_space_group_name_Hall '-P 1'
_space_group_name_H-M_alt 'P -1'
_atom_sites_solution_hydrogens mixed
_atom_sites_solution_primary dual
_audit_contact_author_name
;
;
_audit_creation_date 2019-04-20
_audit_creation_method
;
Olex2 1.3-alpha
(compiled 2019.04.18 svn.r3594 for OlexSys, GUI svn.r5739)
;
_cell_angle_alpha 96.9360(10)
_cell_angle_beta 90.5630(10)
_cell_angle_gamma 107.5370(10)
_cell_formula_units_Z 2
_cell_length_a 11.11330(10)
_cell_length_b 11.5859(2)
_cell_length_c 20.9081(3)
_cell_measurement_reflns_used 23311
_cell_measurement_temperature 100.00(10)
_cell_measurement_theta_max 30.9850
_cell_measurement_theta_min 1.9030
_cell_volume 2545.13(6)
_computing_cell_refinement 'CrysAlisPro 1.171.40.14a (Rigaku OD, 2018)'
_computing_data_collection 'CrysAlisPro 1.171.40.14a (Rigaku OD, 2018)'
_computing_data_reduction 'CrysAlisPro 1.171.40.14a (Rigaku OD, 2018)'
_computing_molecular_graphics 'Olex2 (Dolomanov et al., 2009)'
_computing_publication_material 'Olex2 (Dolomanov et al., 2009)'
_computing_structure_refinement 'ShelXL (Sheldrick, 2015)'
_computing_structure_solution 'ShelXT (Sheldrick, 2015)'
_diffrn_ambient_temperature 100.00(10)
_diffrn_measured_fraction_theta_full 1.000
_diffrn_measured_fraction_theta_max 0.802
_diffrn_measurement_device_type 'multiwire proportional'
_diffrn_measurement_method 'phi and omega scans'
_diffrn_radiation_monochromator graphite
_diffrn_radiation_type MoK\a
_diffrn_radiation_wavelength 0.71073
_diffrn_reflns_av_R_equivalents 0.0322
_diffrn_reflns_av_unetI/netI 0.0370
_diffrn_reflns_Laue_measured_fraction_full 1.000
_diffrn_reflns_Laue_measured_fraction_max 0.802
_diffrn_reflns_limit_h_max 13
_diffrn_reflns_limit_h_min -14
_diffrn_reflns_limit_k_max 15
_diffrn_reflns_limit_k_min -15
_diffrn_reflns_limit_l_max 28
_diffrn_reflns_limit_l_min -27
_diffrn_reflns_number 38519
_diffrn_reflns_point_group_measured_fraction_full 1.000
_diffrn_reflns_point_group_measured_fraction_max 0.802
_diffrn_reflns_theta_full 25.242
_diffrn_reflns_theta_max 30.888
_diffrn_reflns_theta_min 1.859
_exptl_absorpt_coefficient_mu 0.646
_exptl_absorpt_correction_T_max 1.00000
_exptl_absorpt_correction_T_min 0.79145
_exptl_absorpt_correction_type multi-scan
_exptl_absorpt_process_details
;
CrysAlisPro 1.171.40.14a (Rigaku Oxford Diffraction, 2018)
Empirical absorption correction using spherical harmonics,
 implemented in SCALE3 ABSPACK scaling algorithm.
;
_exptl_crystal_colour colourless
_exptl_crystal_colour_primary colourless
_exptl_crystal_density_diffrn 1.436
_exptl_crystal_description block
_exptl_crystal_F_000 1152
_exptl_crystal_size_max 0.42
_exptl_crystal_size_mid 0.29
_exptl_crystal_size_min 0.1
_refine_diff_density_max 0.474
_refine_diff_density_min -0.418
_refine_diff_density_rms 0.062
_refine_ls_extinction_coef .
_refine_ls_extinction_method none
_refine_ls_goodness_of_fit_ref 1.080
_refine_ls_hydrogen_treatment constr
_refine_ls_matrix_type full
_refine_ls_number_parameters 719
_refine_ls_number_reflns 12883
_refine_ls_number_restraints 1
_refine_ls_restrained_S_all 1.080
_refine_ls_R_factor_all 0.0451
_refine_ls_R_factor_gt 0.0384
_refine_ls_shift/su_max 0.001
_refine_ls_shift/su_mean 0.000
_refine_ls_structure_factor_coef Fsqd
_refine_ls_weighting_details 'w=1/[\s^2^(Fo^2^)+(0.0173P)^2^+2.7224P] where P=(Fo^2^+2Fc^2^)/3'
_refine_ls_weighting_scheme calc
_refine_ls_wR_factor_gt 0.0817
_refine_ls_wR_factor_ref 0.0841
_reflns_Friedel_coverage 0.000
_reflns_Friedel_fraction_full .
_reflns_Friedel_fraction_max .
_reflns_number_gt 11290
_reflns_number_total 12883
_reflns_threshold_expression 'I > 2\s(I)'
_cod_data_source_file ICA-2020-507-119598.cif
_cod_data_source_block CP2
_cod_database_code 1564752
_shelx_shelxl_version_number 2018/3
_shelx_space_group_comment
;
The symmetry employed for this shelxl refinement is uniquely defined
by the following loop, which should always be used as a source of
symmetry information in preference to the above space-group names.
They are only intended as comments.
;
_shelx_estimated_absorpt_t_max 0.938
_shelx_estimated_absorpt_t_min 0.927
_olex2_refinement_description
;
1. Fixed Uiso
 At 1.2 times of:
  All C(H) groups, All C(H,H) groups, All C(H,H,H,H) groups
 At 1.5 times of:
  All O(H,H) groups
2. Others
 1*[Sof(O16)+Sof(H16A)+Sof(H16B)]+1*[Sof(O16A)+Sof(H16C)+Sof(H16D)]+1*
 [Sof(O16B)+Sof(H16E)+Sof(H16F)]=1 with esd of 0.0001
 Sof(H34C)=Sof(H34D)=Sof(H32C)=Sof(H32D)=Sof(O15A)=Sof(H15C)=Sof(H15D)=
 Sof(O14A)=Sof(H14C)=Sof(H14D)=Sof(C33A)=Sof(H33C)=Sof(H33D)=1-FVAR(1)
 Sof(H34A)=Sof(H34B)=Sof(H32A)=Sof(H32B)=Sof(C33)=Sof(H33A)=Sof(H33B)=Sof(O14)=
 Sof(H14A)=Sof(H14B)=Sof(O15)=Sof(H15A)=Sof(H15B)=FVAR(1)
 Sof(O16)=Sof(H16A)=Sof(H16B)=FVAR(2)
 Sof(O16A)=Sof(H16C)=Sof(H16D)=FVAR(3)
 Sof(O16B)=Sof(H16E)=Sof(H16F)=FVAR(4)
3.a Riding coordinates:
 O11(H11A,H11B), O10(H10A,H10B), O9(H9A,H9B), O13(H13A,H13B), O12(H12A,H12B),
 O14(H14A,H14B), O15(H15A,H15B), O15A(H15C,H15D), O14A(H14C,H14D)
3.b Free rotating group:
 O16(H16A,H16B), O16A(H16C,H16D), O16B(H16E,H16F)
3.c Secondary CH2 refined with riding coordinates:
 C21(H21A,H21B), C6(H6A,H6B), C19(H19A,H19B), C34(H34A,H34B), C34(H34C,H34D),
 C32(H32A,H32B), C32(H32C,H32D), C20(H20A,H20B), C7(H7A,H7B), C8(H8A,H8B),
 C33(H33A,H33B), C33A(H33C,H33D)
3.d Aromatic/amide H refined with riding coordinates:
 C38(H38), C14(H14), C2(H2), C43(H43), C48(H48), C27(H27), C4(H4), C30(H30),
 C28(H28), C39(H39), C36(H36), C25(H25), C31(H31), C15(H15), C1(H1), C18(H18),
 C23(H23), C17(H17), C5(H5), C26(H26), C12(H12), C37(H37), C11(H11), C24(H24),
 C10(H10), C13(H13)
;
_olex2_submission_special_instructions 'No special instructions were received'

loop_
_space_group_symop_operation_xyz
'x, y, z'
'-x, -y, -z'

loop_
_atom_site_label
_atom_site_type_symbol
_atom_site_fract_x
_atom_site_fract_y
_atom_site_fract_z
_atom_site_U_iso_or_equiv
_atom_site_adp_type
_atom_site_occupancy
_atom_site_site_symmetry_order
_atom_site_calc_flag
_atom_site_refinement_flags_posn
_atom_site_refinement_flags_adp
_atom_site_refinement_flags_occupancy
_atom_site_disorder_assembly
_atom_site_disorder_group
Fe3 Fe 0.500000 0.000000 0.500000 0.00991(7) Uani 1 2 d S T P . .
Fe2 Fe 0.63905(2) 0.47525(2) 0.24037(2) 0.00973(6) Uani 1 1 d . . . . .
Fe1 Fe 1.000000 0.500000 0.000000 0.01270(8) Uani 1 2 d S T P . .
O3 O 0.65253(11) 0.44459(11) 0.14064(5) 0.0137(2) Uani 1 1 d . . . . .
O5 O 0.62373(11) 0.50158(11) 0.33978(6) 0.0133(2) Uani 1 1 d . . . . .
O7 O 0.52494(11) 0.18830(11) 0.49865(6) 0.0129(2) Uani 1 1 d . . . . .
O1 O 0.82231(11) 0.50330(12) 0.02907(6) 0.0166(3) Uani 1 1 d . . . . .
O11 O 0.65396(12) 0.04819(11) 0.57288(6) 0.0152(2) Uani 1 1 d . . . . .
H11A H 0.664452 -0.016586 0.583786 0.023 Uiso 1 1 d R . . . .
H11B H 0.722852 0.083414 0.556336 0.023 Uiso 1 1 d R . . . .
O10 O 0.72966(12) 0.34047(12) 0.25886(6) 0.0156(2) Uani 1 1 d . . . . .
H10A H 0.709003 0.316875 0.295330 0.023 Uiso 1 1 d R . . . .
H10B H 0.700123 0.276515 0.231840 0.023 Uiso 1 1 d R . . . .
O8 O 0.38782(12) 0.18886(11) 0.41916(6) 0.0161(3) Uani 1 1 d . . . . .
O9 O 1.06309(12) 0.69946(12) 0.00944(6) 0.0201(3) Uani 1 1 d . . . . .
H9A H 1.131527 0.727615 0.033215 0.030 Uiso 1 1 d R . . . .
H9B H 1.009867 0.727545 0.030505 0.030 Uiso 1 1 d R . . . .
O6 O 0.65768(12) 0.34276(11) 0.38041(6) 0.0146(2) Uani 1 1 d . . . . .
O4 O 0.59280(13) 0.26513(12) 0.07702(6) 0.0197(3) Uani 1 1 d . . . . .
O2 O 0.82706(12) 0.69906(13) 0.04089(7) 0.0223(3) Uani 1 1 d . . . . .
O13 O 0.69071(13) 0.19555(13) -0.04463(6) 0.0225(3) Uani 1 1 d . . . . .
H13A H 0.664780 0.118027 -0.048442 0.034 Uiso 1 1 d R . . . .
H13B H 0.661260 0.218117 -0.009582 0.034 Uiso 1 1 d R . . . .
O12 O 0.69888(15) 0.15092(14) 0.16204(7) 0.0300(3) Uani 1 1 d . . . . .
H12A H 0.661074 0.180148 0.135638 0.045 Uiso 1 1 d R . . . .
H12B H 0.755464 0.130938 0.140358 0.045 Uiso 1 1 d R . . . .
N3 N 0.82828(13) 0.61025(13) 0.24831(7) 0.0121(3) Uani 1 1 d . . . . .
N5 N 0.36652(13) 0.00203(13) 0.57623(7) 0.0128(3) Uani 1 1 d . . . . .
N6 N -0.44601(13) -0.34101(13) 0.76870(7) 0.0130(3) Uani 1 1 d . . . . .
N1 N 1.06206(14) 0.49563(14) 0.09928(7) 0.0137(3) Uani 1 1 d . . . . .
N4 N 1.56486(13) 0.63025(13) 0.23222(7) 0.0136(3) Uani 1 1 d . . . . .
N2 N 0.88015(15) 0.18368(15) 0.51927(7) 0.0202(3) Uani 1 1 d . . . . .
C3 C 1.13973(16) 0.49225(15) 0.22778(8) 0.0124(3) Uani 1 1 d . . . . .
C44 C 0.60491(15) 0.37641(16) 0.08912(8) 0.0127(3) Uani 1 1 d . . . . .
C38 C -0.40221(17) -0.26422(16) 0.72520(8) 0.0151(3) Uani 1 1 d . . . . .
H38 H -0.457723 -0.264585 0.690285 0.018 Uiso 1 1 calc R . . . .
C29 C 0.21640(16) 0.01701(15) 0.68220(8) 0.0134(3) Uani 1 1 d . . . . .
C14 C 0.88508(16) 0.65941(16) 0.19743(8) 0.0134(3) Uani 1 1 d . . . . .
H14 H 0.838600 0.640086 0.157146 0.016 Uiso 1 1 calc R . . . .
C42 C 0.55396(16) 0.43743(16) 0.03955(8) 0.0132(3) Uani 1 1 d . . . . .
C46 C 0.55448(15) 0.46499(15) 0.44366(8) 0.0111(3) Uani 1 1 d . . . . .
C2 C 1.22294(16) 0.55423(16) 0.18466(8) 0.0133(3) Uani 1 1 d . . . . .
H2 H 1.308190 0.596678 0.198481 0.016 Uiso 1 1 calc R . . . .
C43 C 0.42541(16) 0.39362(17) 0.02117(8) 0.0140(3) Uani 1 1 d . . . . .
H43 H 0.374473 0.320426 0.035364 0.017 Uiso 1 1 calc R . . . .
C47 C 0.49276(15) 0.37644(15) 0.48247(8) 0.0111(3) Uani 1 1 d . . . . .
C48 C 0.43950(16) 0.41325(15) 0.53826(8) 0.0117(3) Uani 1 1 d . . . . .
H48 H 0.397844 0.353797 0.564828 0.014 Uiso 1 1 calc R . . . .
C35 C -0.19748(16) -0.17822(16) 0.77993(8) 0.0150(3) Uani 1 1 d . . . . .
C49 C 0.46860(16) 0.24072(15) 0.46406(8) 0.0115(3) Uani 1 1 d . . . . .
C27 C 0.36460(16) -0.06467(16) 0.62460(8) 0.0138(3) Uani 1 1 d . . . . .
H27 H 0.415654 -0.117538 0.622531 0.017 Uiso 1 1 calc R . . . .
C4 C 1.01646(16) 0.43166(16) 0.20417(8) 0.0146(3) Uani 1 1 d . . . . .
H4 H 0.956263 0.387529 0.231319 0.017 Uiso 1 1 calc R . . . .
C21 C 1.42695(17) 0.93900(17) 0.22128(10) 0.0186(4) Uani 1 1 d . . . . .
H21A H 1.465864 0.985236 0.186000 0.022 Uiso 1 1 calc R . . . .
H21B H 1.445016 0.995848 0.261983 0.022 Uiso 1 1 calc R . . . .
C30 C 0.21610(16) 0.08436(16) 0.63145(9) 0.0155(3) Uani 1 1 d . . . . .
H30 H 0.164804 0.136872 0.632086 0.019 Uiso 1 1 calc R . . . .
C28 C 0.29123(16) -0.05967(16) 0.67745(8) 0.0151(3) Uani 1 1 d . . . . .
H28 H 0.292294 -0.108948 0.710488 0.018 Uiso 1 1 calc R . . . .
C41 C 0.62925(16) 0.54411(17) 0.01776(8) 0.0136(3) Uani 1 1 d . . . . .
C39 C -0.28039(17) -0.18432(17) 0.72838(9) 0.0167(3) Uani 1 1 d . . . . .
H39 H -0.253532 -0.133800 0.695428 0.020 Uiso 1 1 calc R . . . .
C45 C 0.61730(15) 0.43281(15) 0.38365(8) 0.0108(3) Uani 1 1 d . . . . .
C36 C -0.24284(16) -0.25765(17) 0.82535(8) 0.0154(3) Uani 1 1 d . . . . .
H36 H -0.190250 -0.257267 0.861525 0.018 Uiso 1 1 calc R . . . .
C25 C 1.52533(16) 0.68519(16) 0.28475(8) 0.0142(3) Uani 1 1 d . . . . .
H25 H 1.524331 0.651875 0.324160 0.017 Uiso 1 1 calc R . . . .
C31 C 0.29152(16) 0.07402(16) 0.57988(8) 0.0150(3) Uani 1 1 d . . . . .
H31 H 0.289977 0.120192 0.545465 0.018 Uiso 1 1 calc R . . . .
C16 C 1.07881(16) 0.76667(16) 0.25856(8) 0.0135(3) Uani 1 1 d . . . . .
C15 C 1.00821(16) 0.73706(16) 0.20045(8) 0.0139(3) Uani 1 1 d . . . . .
H15 H 1.043941 0.769742 0.162962 0.017 Uiso 1 1 calc R . . . .
C1 C 1.18184(16) 0.55405(16) 0.12215(8) 0.0140(3) Uani 1 1 d . . . . .
H1 H 1.240414 0.596946 0.093917 0.017 Uiso 1 1 calc R . . . .
C18 C 0.89570(16) 0.64136(16) 0.30495(8) 0.0151(3) Uani 1 1 d . . . . .
H18 H 0.856936 0.609133 0.341939 0.018 Uiso 1 1 calc R . . . .
C40 C 0.77079(16) 0.58712(17) 0.03081(8) 0.0154(3) Uani 1 1 d . . . . .
C6 C 1.18739(16) 0.49311(17) 0.29601(8) 0.0152(3) Uani 1 1 d . . . . .
H6A H 1.218022 0.578780 0.316856 0.018 Uiso 1 1 calc R . . . .
H6B H 1.260598 0.461092 0.293900 0.018 Uiso 1 1 calc R . . . .
C23 C 1.52680(17) 0.78184(17) 0.17282(9) 0.0184(4) Uani 1 1 d . . . . .
H23 H 1.528867 0.813383 0.132820 0.022 Uiso 1 1 calc R . . . .
C17 C 1.01846(17) 0.71784(17) 0.31186(8) 0.0156(3) Uani 1 1 d . . . . .
H17 H 1.062002 0.737306 0.352952 0.019 Uiso 1 1 calc R . . . .
C19 C 1.21566(16) 0.84223(17) 0.26685(9) 0.0169(4) Uani 1 1 d . . . . .
H19A H 1.262801 0.793626 0.286009 0.020 Uiso 1 1 calc R . . . .
H19B H 1.221979 0.914654 0.298656 0.020 Uiso 1 1 calc R . . . .
C34 C -0.06589(17) -0.08955(18) 0.78815(9) 0.0185(4) Uani 1 1 d . . . . .
H34A H -0.012530 -0.123286 0.813962 0.022 Uiso 0.581(7) 1 calc R . . A 1
H34B H -0.069407 -0.012194 0.812784 0.022 Uiso 0.581(7) 1 calc R . . A 1
H34C H -0.073769 -0.007386 0.801752 0.022 Uiso 0.419(7) 1 calc R . . A 2
H34D H -0.022053 -0.110695 0.824359 0.022 Uiso 0.419(7) 1 calc R . . A 2
C22 C 1.48341(16) 0.83716(16) 0.22672(9) 0.0162(3) Uani 1 1 d . . . . .
C5 C 0.98195(16) 0.43606(16) 0.14069(8) 0.0143(3) Uani 1 1 d . . . . .
H5 H 0.897095 0.394713 0.125710 0.017 Uiso 1 1 calc R . . . .
C32 C 0.13655(16) 0.02344(16) 0.73949(9) 0.0150(3) Uani 1 1 d . . . . .
H32A H 0.136406 0.108712 0.751478 0.018 Uiso 0.581(7) 1 calc R . . A 1
H32B H 0.173333 -0.001992 0.776681 0.018 Uiso 0.581(7) 1 calc R . . A 1
H32C H 0.184941 0.021859 0.779215 0.018 Uiso 0.419(7) 1 calc R . . A 2
H32D H 0.115844 0.101266 0.743710 0.018 Uiso 0.419(7) 1 calc R . . A 2
C9 C 1.05416(17) 0.33719(18) 0.44536(8) 0.0183(4) Uani 1 1 d . . . . .
C26 C 1.48600(16) 0.78796(16) 0.28428(9) 0.0154(3) Uani 1 1 d . . . . .
H26 H 1.460973 0.824624 0.322897 0.019 Uiso 1 1 calc R . . . .
C20 C 1.28255(16) 0.88672(16) 0.20745(9) 0.0161(3) Uani 1 1 d . . . . .
H20A H 1.250032 0.950718 0.193300 0.019 Uiso 1 1 calc R . . . .
H20B H 1.264175 0.818090 0.171999 0.019 Uiso 1 1 calc R . . . .
C7 C 1.09134(17) 0.41965(17) 0.33844(8) 0.0173(4) Uani 1 1 d . . . . .
H7A H 1.056994 0.334668 0.316963 0.021 Uiso 1 1 calc R . . . .
H7B H 1.020389 0.454597 0.343309 0.021 Uiso 1 1 calc R . . . .
C12 C 0.85042(18) 0.26896(18) 0.49050(9) 0.0205(4) Uani 1 1 d . . . . .
H12 H 0.768035 0.276450 0.495081 0.025 Uiso 1 1 calc R . . . .
C8 C 1.14746(18) 0.41831(19) 0.40525(9) 0.0211(4) Uani 1 1 d . . . . .
H8A H 1.222527 0.389415 0.400371 0.025 Uiso 1 1 calc R . . . .
H8B H 1.175643 0.502579 0.428126 0.025 Uiso 1 1 calc R . . . .
C37 C -0.36438(16) -0.33686(16) 0.81761(8) 0.0145(3) Uani 1 1 d . . . . .
H37 H -0.392077 -0.391639 0.848586 0.017 Uiso 1 1 calc R . . . .
C11 C 0.99619(19) 0.17421(19) 0.51065(10) 0.0233(4) Uani 1 1 d . . . . .
H11 H 1.019240 0.113852 0.530488 0.028 Uiso 1 1 calc R . . . .
C24 C 1.56699(16) 0.68085(17) 0.17737(9) 0.0168(3) Uani 1 1 d . . . . .
H24 H 1.597509 0.645611 0.140046 0.020 Uiso 1 1 calc R . . . .
C10 C 1.08470(18) 0.24722(19) 0.47452(9) 0.0216(4) Uani 1 1 d . . . . .
H10 H 1.165477 0.235936 0.469714 0.026 Uiso 1 1 calc R . . . .
C13 C 0.93364(18) 0.34720(19) 0.45427(9) 0.0217(4) Uani 1 1 d . . . . .
H13 H 0.908346 0.407514 0.435562 0.026 Uiso 1 1 calc R . . . .
C33 C -0.0027(8) -0.0614(9) 0.7240(5) 0.0131(12) Uani 0.581(7) 1 d . . . A 1
H33A H -0.050328 -0.020213 0.699316 0.016 Uiso 0.581(7) 1 calc R . . A 1
H33B H -0.002725 -0.138289 0.697532 0.016 Uiso 0.581(7) 1 calc R . . A 1
O14 O 0.4135(5) 0.0485(4) 0.0305(3) 0.0579(15) Uani 0.581(7) 1 d . . . A 1
H14A H 0.464545 0.118910 0.042938 0.087 Uiso 0.581(7) 1 d R . . A 1
H14B H 0.344635 0.061810 0.021028 0.087 Uiso 0.581(7) 1 d R . . A 1
O15 O 0.8996(4) 0.1253(3) 0.08443(16) 0.0376(12) Uani 0.581(7) 1 d . . . A 1
H15A H 0.875626 0.053851 0.063632 0.056 Uiso 0.581(7) 1 d R . . A 1
H15B H 0.910256 0.172441 0.055422 0.056 Uiso 0.581(7) 1 d R . . A 1
O16 O 0.8210(4) -0.0947(3) -0.0004(2) 0.0486(11) Uani 0.531(3) 1 d . . . B 1
H16A H 0.808991 -0.160459 0.016203 0.073 Uiso 0.531(3) 1 d G . . B 1
H16B H 0.880138 -0.093893 -0.025939 0.073 Uiso 0.531(3) 1 d G . . B 1
O15A O 0.9767(5) 0.1177(4) 0.0611(2) 0.0326(14) Uani 0.419(7) 1 d . . . A 2
H15C H 0.960020 0.184366 0.059664 0.049 Uiso 0.419(7) 1 d R . . A 2
H15D H 0.908280 0.060206 0.062584 0.049 Uiso 0.419(7) 1 d R . . A 2
O16A O 0.7547(4) -0.0698(3) 0.07042(19) 0.0234(9) Uani 0.381(3) 1 d . . . C 2
H16C H 0.716323 -0.071501 0.034709 0.035 Uiso 0.381(3) 1 d G . . C 2
H16D H 0.772405 -0.136627 0.066874 0.035 Uiso 0.381(3) 1 d G . . C 2
O14A O 0.3695(6) 0.0553(5) 0.0658(5) 0.064(2) Uani 0.419(7) 1 d . . . A 2
H14C H 0.437825 0.114306 0.070388 0.096 Uiso 0.419(7) 1 d R . . A 2
H14D H 0.319105 0.080706 0.044648 0.096 Uiso 0.419(7) 1 d R . . A 2
O16B O 0.8883(11) -0.0120(12) -0.0724(6) 0.009(3) Uani 0.088(2) 1 d . . . D 3
H16E H 0.941656 -0.050991 -0.070352 0.013 Uiso 0.088(2) 1 d G . . D 3
H16F H 0.927268 0.050960 -0.089456 0.013 Uiso 0.088(2) 1 d G . . D 3
C33A C 0.0186(13) -0.0796(13) 0.7326(7) 0.021(2) Uani 0.419(7) 1 d . . . A 2
H33C H 0.041283 -0.156270 0.724378 0.025 Uiso 0.419(7) 1 calc R . . A 2
H33D H -0.030234 -0.073894 0.693903 0.025 Uiso 0.419(7) 1 calc R . . A 2

loop_
_atom_site_aniso_label
_atom_site_aniso_U_11
_atom_site_aniso_U_22
_atom_site_aniso_U_33
_atom_site_aniso_U_23
_atom_site_aniso_U_13
_atom_site_aniso_U_12
Fe3 0.01149(16) 0.00774(15) 0.01049(15) 0.00155(12) 0.00063(12) 0.00277(12)
Fe2 0.00981(11) 0.00993(11) 0.00971(11) 0.00238(8) 0.00191(8) 0.00294(9)
Fe1 0.00831(16) 0.01771(18) 0.01164(16) 0.00298(13) 0.00054(12) 0.00290(13)
O3 0.0114(6) 0.0181(6) 0.0106(6) 0.0028(5) 0.0002(4) 0.0027(5)
O5 0.0178(6) 0.0122(6) 0.0117(6) 0.0042(4) 0.0052(4) 0.0060(5)
O7 0.0163(6) 0.0096(6) 0.0136(6) 0.0034(4) 0.0003(4) 0.0045(5)
O1 0.0109(6) 0.0253(7) 0.0148(6) 0.0057(5) 0.0020(4) 0.0063(5)
O11 0.0158(6) 0.0123(6) 0.0169(6) 0.0042(5) 0.0002(5) 0.0024(5)
O10 0.0183(6) 0.0159(6) 0.0144(6) 0.0042(5) 0.0044(5) 0.0068(5)
O8 0.0201(6) 0.0117(6) 0.0156(6) 0.0023(5) -0.0026(5) 0.0035(5)
O9 0.0154(6) 0.0214(7) 0.0214(7) 0.0019(5) -0.0002(5) 0.0030(5)
O6 0.0188(6) 0.0141(6) 0.0141(6) 0.0036(5) 0.0042(5) 0.0090(5)
O4 0.0217(7) 0.0168(7) 0.0203(7) -0.0005(5) -0.0057(5) 0.0068(5)
O2 0.0139(6) 0.0233(7) 0.0271(7) 0.0029(6) -0.0035(5) 0.0019(5)
O13 0.0237(7) 0.0204(7) 0.0217(7) 0.0005(5) 0.0005(5) 0.0051(6)
O12 0.0426(9) 0.0297(8) 0.0246(7) 0.0065(6) -0.0009(6) 0.0203(7)
N3 0.0101(7) 0.0120(7) 0.0144(7) 0.0011(5) 0.0007(5) 0.0040(5)
N5 0.0132(7) 0.0107(7) 0.0129(7) 0.0011(5) 0.0010(5) 0.0016(5)
N6 0.0123(7) 0.0117(7) 0.0152(7) 0.0023(5) 0.0022(5) 0.0039(6)
N1 0.0113(7) 0.0146(7) 0.0151(7) 0.0018(5) 0.0005(5) 0.0039(6)
N4 0.0095(7) 0.0126(7) 0.0184(7) 0.0033(6) -0.0002(5) 0.0024(6)
N2 0.0201(8) 0.0199(8) 0.0168(8) 0.0042(6) -0.0011(6) -0.0006(6)
C3 0.0126(8) 0.0119(8) 0.0138(8) 0.0014(6) 0.0016(6) 0.0051(6)
C44 0.0075(7) 0.0173(8) 0.0132(8) 0.0030(6) 0.0010(6) 0.0034(6)
C38 0.0156(8) 0.0133(8) 0.0163(8) 0.0040(6) -0.0005(6) 0.0034(7)
C29 0.0098(8) 0.0107(8) 0.0162(8) -0.0007(6) 0.0009(6) -0.0011(6)
C14 0.0133(8) 0.0142(8) 0.0126(8) 0.0020(6) -0.0006(6) 0.0041(7)
C42 0.0122(8) 0.0188(9) 0.0092(7) 0.0005(6) -0.0010(6) 0.0060(7)
C46 0.0113(8) 0.0122(8) 0.0102(7) 0.0026(6) 0.0017(6) 0.0037(6)
C2 0.0116(8) 0.0127(8) 0.0152(8) 0.0012(6) 0.0004(6) 0.0032(6)
C43 0.0115(8) 0.0187(9) 0.0113(8) 0.0026(6) 0.0012(6) 0.0036(7)
C47 0.0120(8) 0.0108(8) 0.0112(7) 0.0021(6) 0.0003(6) 0.0043(6)
C48 0.0130(8) 0.0113(8) 0.0111(7) 0.0045(6) 0.0030(6) 0.0029(6)
C35 0.0124(8) 0.0144(8) 0.0185(8) 0.0020(7) 0.0031(6) 0.0044(7)
C49 0.0125(8) 0.0110(8) 0.0116(7) 0.0043(6) 0.0055(6) 0.0035(6)
C27 0.0157(8) 0.0099(8) 0.0165(8) 0.0021(6) 0.0021(6) 0.0048(6)
C4 0.0129(8) 0.0137(8) 0.0172(8) 0.0043(6) 0.0038(6) 0.0033(7)
C21 0.0122(8) 0.0120(8) 0.0316(10) 0.0052(7) 0.0002(7) 0.0027(7)
C30 0.0125(8) 0.0158(8) 0.0200(9) 0.0027(7) 0.0006(6) 0.0067(7)
C28 0.0160(8) 0.0126(8) 0.0159(8) 0.0034(6) 0.0032(6) 0.0024(7)
C41 0.0102(8) 0.0203(9) 0.0097(7) 0.0007(6) -0.0002(6) 0.0043(7)
C39 0.0155(9) 0.0151(9) 0.0196(9) 0.0068(7) 0.0017(7) 0.0030(7)
C45 0.0101(7) 0.0102(8) 0.0112(7) 0.0018(6) 0.0012(6) 0.0017(6)
C36 0.0135(8) 0.0182(9) 0.0148(8) 0.0026(7) 0.0019(6) 0.0052(7)
C25 0.0107(8) 0.0134(8) 0.0172(8) 0.0014(6) -0.0019(6) 0.0018(6)
C31 0.0142(8) 0.0145(8) 0.0168(8) 0.0041(6) -0.0005(6) 0.0045(7)
C16 0.0112(8) 0.0116(8) 0.0176(8) -0.0004(6) 0.0000(6) 0.0043(6)
C15 0.0141(8) 0.0122(8) 0.0158(8) 0.0042(6) 0.0018(6) 0.0038(7)
C1 0.0117(8) 0.0141(8) 0.0156(8) 0.0032(6) 0.0023(6) 0.0026(6)
C18 0.0147(8) 0.0171(9) 0.0134(8) 0.0014(6) 0.0018(6) 0.0050(7)
C40 0.0113(8) 0.0251(10) 0.0093(8) 0.0049(7) 0.0001(6) 0.0035(7)
C6 0.0132(8) 0.0182(9) 0.0136(8) 0.0038(6) 0.0006(6) 0.0032(7)
C23 0.0133(8) 0.0186(9) 0.0243(9) 0.0097(7) 0.0031(7) 0.0036(7)
C17 0.0150(8) 0.0186(9) 0.0131(8) -0.0001(6) -0.0019(6) 0.0057(7)
C19 0.0119(8) 0.0174(9) 0.0192(9) 0.0016(7) -0.0019(6) 0.0017(7)
C34 0.0121(8) 0.0208(9) 0.0208(9) 0.0061(7) 0.0008(7) 0.0011(7)
C22 0.0072(8) 0.0109(8) 0.0281(10) 0.0025(7) -0.0014(6) -0.0007(6)
C5 0.0095(8) 0.0141(8) 0.0181(8) 0.0008(6) 0.0001(6) 0.0022(6)
C32 0.0108(8) 0.0131(8) 0.0195(9) -0.0003(6) 0.0030(6) 0.0021(7)
C9 0.0167(9) 0.0228(10) 0.0133(8) 0.0048(7) -0.0007(6) 0.0021(7)
C26 0.0107(8) 0.0115(8) 0.0221(9) -0.0021(7) -0.0044(6) 0.0022(6)
C20 0.0120(8) 0.0124(8) 0.0235(9) 0.0034(7) -0.0008(6) 0.0028(7)
C7 0.0166(9) 0.0189(9) 0.0159(8) 0.0054(7) 0.0012(6) 0.0034(7)
C12 0.0162(9) 0.0223(10) 0.0214(9) 0.0038(7) 0.0014(7) 0.0029(7)
C8 0.0161(9) 0.0292(11) 0.0174(9) 0.0104(8) 0.0016(7) 0.0029(8)
C37 0.0136(8) 0.0163(8) 0.0148(8) 0.0053(6) 0.0038(6) 0.0047(7)
C11 0.0236(10) 0.0226(10) 0.0240(10) 0.0111(8) -0.0016(8) 0.0043(8)
C24 0.0131(8) 0.0176(9) 0.0208(9) 0.0063(7) 0.0036(6) 0.0050(7)
C10 0.0163(9) 0.0286(11) 0.0203(9) 0.0069(8) -0.0005(7) 0.0058(8)
C13 0.0201(9) 0.0244(10) 0.0218(9) 0.0093(8) 0.0018(7) 0.0062(8)
C33 0.002(3) 0.019(3) 0.018(3) 0.0028(17) -0.0022(19) 0.0020(17)
O14 0.047(3) 0.0209(18) 0.093(4) 0.014(2) -0.033(2) -0.0103(17)
O15 0.042(2) 0.0281(16) 0.0406(19) 0.0135(13) -0.0142(16) 0.0045(13)
O16 0.049(2) 0.0164(15) 0.076(3) 0.0122(16) -0.0318(19) 0.0024(15)
O15A 0.038(3) 0.028(2) 0.032(2) 0.0134(16) -0.0016(19) 0.0067(18)
O16A 0.023(2) 0.0146(18) 0.032(2) 0.0017(15) -0.0039(15) 0.0070(15)
O14A 0.036(3) 0.015(2) 0.133(7) -0.007(3) -0.006(3) 0.001(2)
O16B 0.003(6) 0.016(7) 0.007(6) -0.002(5) -0.001(4) 0.003(5)
C33A 0.010(5) 0.032(5) 0.018(4) -0.005(3) -0.002(3) 0.006(3)

loop_
_atom_type_symbol
_atom_type_description
_atom_type_scat_dispersion_real
_atom_type_scat_dispersion_imag
_atom_type_scat_source
C C 0.0033 0.0016 'International Tables Vol C Tables 4.2.6.8 and 6.1.1.4'
H H 0.0000 0.0000 'International Tables Vol C Tables 4.2.6.8 and 6.1.1.4'
Fe Fe 0.3463 0.8444 'International Tables Vol C Tables 4.2.6.8 and 6.1.1.4'
N N 0.0061 0.0033 'International Tables Vol C Tables 4.2.6.8 and 6.1.1.4'
O O 0.0106 0.0060 'International Tables Vol C Tables 4.2.6.8 and 6.1.1.4'

loop_
_geom_angle_atom_site_label_1
_geom_angle_atom_site_label_2
_geom_angle_atom_site_label_3
_geom_angle
_geom_angle_site_symmetry_1
_geom_angle_site_symmetry_3
O7 Fe3 O7 180.0 . 2_656
O7 Fe3 O11 90.93(5) 2_656 .
O7 Fe3 O11 89.07(5) . .
O7 Fe3 O11 89.07(5) 2_656 2_656
O7 Fe3 O11 90.93(5) . 2_656
O7 Fe3 N5 88.22(5) 2_656 2_656
O7 Fe3 N5 91.78(5) . 2_656
O7 Fe3 N5 91.78(5) 2_656 .
O7 Fe3 N5 88.22(5) . .
O11 Fe3 O11 180.0 2_656 .
O11 Fe3 N5 89.71(5) . .
O11 Fe3 N5 90.29(5) . 2_656
O11 Fe3 N5 89.71(5) 2_656 2_656
O11 Fe3 N5 90.29(5) 2_656 .
N5 Fe3 N5 180.00(8) 2_656 .
O3 Fe2 O10 93.54(5) . .
O3 Fe2 N3 89.86(5) . .
O3 Fe2 N6 89.71(5) . 2_556
O3 Fe2 N4 91.83(5) . 1_455
O5 Fe2 O3 178.70(5) . .
O5 Fe2 O10 85.66(5) . .
O5 Fe2 N3 91.13(5) . .
O5 Fe2 N6 89.32(5) . 2_556
O5 Fe2 N4 89.08(5) . 1_455
O10 Fe2 N3 87.56(5) . .
O10 Fe2 N6 93.51(5) . 2_556
O10 Fe2 N4 171.97(5) . 1_455
N3 Fe2 N6 178.87(5) . 2_556
N3 Fe2 N4 86.49(5) . 1_455
N4 Fe2 N6 92.48(5) 1_455 2_556
O1 Fe1 O1 180.0 . 2_765
O1 Fe1 O9 89.75(5) 2_765 2_765
O1 Fe1 O9 90.25(5) . 2_765
O1 Fe1 O9 90.25(5) 2_765 .
O1 Fe1 O9 89.75(5) . .
O1 Fe1 N1 91.38(5) . .
O1 Fe1 N1 88.62(5) . 2_765
O1 Fe1 N1 91.38(5) 2_765 2_765
O1 Fe1 N1 88.62(5) 2_765 .
O9 Fe1 O9 180.00(7) . 2_765
O9 Fe1 N1 93.43(5) 2_765 2_765
O9 Fe1 N1 86.57(5) . 2_765
O9 Fe1 N1 86.57(5) 2_765 .
O9 Fe1 N1 93.43(5) . .
N1 Fe1 N1 180.0 . 2_765
C44 O3 Fe2 145.47(11) . .
C45 O5 Fe2 133.07(11) . .
C49 O7 Fe3 129.98(11) . .
C40 O1 Fe1 130.42(12) . .
Fe3 O11 H11A 109.4 . .
Fe3 O11 H11B 109.4 . .
H11A O11 H11B 104.5 . .
Fe2 O10 H10A 109.5 . .
Fe2 O10 H10B 109.4 . .
H10A O10 H10B 104.4 . .
Fe1 O9 H9A 109.8 . .
Fe1 O9 H9B 109.8 . .
H9A O9 H9B 104.0 . .
H13A O13 H13B 104.5 . .
H12A O12 H12B 104.5 . .
C14 N3 Fe2 122.69(11) . .
C14 N3 C18 116.80(15) . .
C18 N3 Fe2 120.38(11) . .
C27 N5 Fe3 119.36(12) . .
C27 N5 C31 117.26(15) . .
C31 N5 Fe3 123.20(12) . .
C38 N6 Fe2 122.85(11) . 2_556
C38 N6 C37 116.18(15) . .
C37 N6 Fe2 120.91(11) . 2_556
C1 N1 Fe1 121.76(12) . .
C5 N1 Fe1 121.47(11) . .
C5 N1 C1 116.77(15) . .
C25 N4 Fe2 120.15(11) . 1_655
C24 N4 Fe2 122.77(12) . 1_655
C24 N4 C25 116.82(15) . .
C12 N2 C11 116.59(16) . .
C2 C3 C6 119.32(15) . .
C4 C3 C2 116.72(16) . .
C4 C3 C6 123.95(15) . .
O3 C44 C42 115.24(15) . .
O4 C44 O3 126.11(16) . .
O4 C44 C42 118.59(15) . .
N6 C38 H38 118.2 . .
N6 C38 C39 123.63(16) . .
C39 C38 H38 118.2 . .
C30 C29 C32 122.12(16) . .
C28 C29 C30 117.28(16) . .
C28 C29 C32 120.58(16) . .
N3 C14 H14 118.2 . .
N3 C14 C15 123.52(15) . .
C15 C14 H14 118.2 . .
C43 C42 C44 118.74(15) . .
C43 C42 C41 119.48(16) . .
C41 C42 C44 121.37(15) . .
C47 C46 C45 121.69(15) . .
C48 C46 C47 119.45(15) 2_666 .
C48 C46 C45 118.85(14) 2_666 .
C3 C2 H2 119.8 . .
C1 C2 C3 120.34(16) . .
C1 C2 H2 119.8 . .
C42 C43 H43 119.5 . .
C41 C43 C42 120.92(16) 2_665 .
C41 C43 H43 119.5 2_665 .
C46 C47 C49 123.85(14) . .
C48 C47 C46 118.61(15) . .
C48 C47 C49 117.24(14) . .
C46 C48 H48 119.0 2_666 .
C47 C48 C46 121.95(15) . 2_666
C47 C48 H48 119.0 . .
C39 C35 C36 116.58(16) . .
C39 C35 C34 122.81(16) . .
C36 C35 C34 120.60(16) . .
O7 C49 C47 116.92(15) . .
O8 C49 O7 125.85(16) . .
O8 C49 C47 117.01(15) . .
N5 C27 H27 118.6 . .
N5 C27 C28 122.73(16) . .
C28 C27 H27 118.6 . .
C3 C4 H4 120.2 . .
C5 C4 C3 119.62(16) . .
C5 C4 H4 120.2 . .
H21A C21 H21B 108.1 . .
C22 C21 H21A 109.6 . .
C22 C21 H21B 109.6 . .
C22 C21 C20 110.35(14) . .
C20 C21 H21A 109.6 . .
C20 C21 H21B 109.6 . .
C29 C30 H30 120.3 . .
C31 C30 C29 119.31(16) . .
C31 C30 H30 120.3 . .
C29 C28 C27 120.13(16) . .
C29 C28 H28 119.9 . .
C27 C28 H28 119.9 . .
C42 C41 C40 120.99(16) . .
C43 C41 C42 119.59(16) 2_665 .
C43 C41 C40 119.21(16) 2_665 .
C38 C39 C35 119.91(16) . .
C38 C39 H39 120.0 . .
C35 C39 H39 120.0 . .
O5 C45 C46 115.69(14) . .
O6 C45 O5 125.61(15) . .
O6 C45 C46 118.70(14) . .
C35 C36 H36 120.1 . .
C37 C36 C35 119.81(16) . .
C37 C36 H36 120.1 . .
N4 C25 H25 118.3 . .
N4 C25 C26 123.38(16) . .
C26 C25 H25 118.3 . .
N5 C31 C30 123.26(16) . .
N5 C31 H31 118.4 . .
C30 C31 H31 118.4 . .
C15 C16 C17 116.76(16) . .
C15 C16 C19 124.55(16) . .
C17 C16 C19 118.64(15) . .
C14 C15 H15 120.2 . .
C16 C15 C14 119.63(16) . .
C16 C15 H15 120.2 . .
N1 C1 C2 122.96(16) . .
N1 C1 H1 118.5 . .
C2 C1 H1 118.5 . .
N3 C18 H18 118.4 . .
N3 C18 C17 123.12(16) . .
C17 C18 H18 118.4 . .
O1 C40 C41 115.22(16) . .
O2 C40 O1 125.64(16) . .
O2 C40 C41 119.12(16) . .
C3 C6 H6A 108.4 . .
C3 C6 H6B 108.4 . .
C3 C6 C7 115.41(15) . .
H6A C6 H6B 107.5 . .
C7 C6 H6A 108.4 . .
C7 C6 H6B 108.4 . .
C22 C23 H23 119.9 . .
C24 C23 H23 119.9 . .
C24 C23 C22 120.11(17) . .
C16 C17 H17 119.9 . .
C18 C17 C16 120.12(16) . .
C18 C17 H17 119.9 . .
C16 C19 H19A 107.8 . .
C16 C19 H19B 107.8 . .
C16 C19 C20 117.99(15) . .
H19A C19 H19B 107.1 . .
C20 C19 H19A 107.8 . .
C20 C19 H19B 107.8 . .
C35 C34 H34A 108.7 . .
C35 C34 H34B 108.7 . .
C35 C34 H34C 107.5 . .
C35 C34 H34D 107.5 . .
C35 C34 C33 114.0(4) . .
H34A C34 H34B 107.6 . .
H34C C34 H34D 107.0 . .
C33 C34 H34A 108.7 . .
C33 C34 H34B 108.7 . .
C33A C34 C35 119.5(6) . .
C33A C34 H34C 107.5 . .
C33A C34 H34D 107.5 . .
C23 C22 C21 120.89(17) . .
C23 C22 C26 116.89(17) . .
C26 C22 C21 122.05(17) . .
N1 C5 C4 123.59(16) . .
N1 C5 H5 118.2 . .
C4 C5 H5 118.2 . .
C29 C32 H32A 109.5 . .
C29 C32 H32B 109.5 . .
C29 C32 H32C 109.4 . .
C29 C32 H32D 109.4 . .
C29 C32 C33 110.9(4) . .
H32A C32 H32B 108.0 . .
H32C C32 H32D 108.0 . .
C33 C32 H32A 109.5 . .
C33 C32 H32B 109.5 . .
C33A C32 C29 111.1(6) . .
C33A C32 H32C 109.4 . .
C33A C32 H32D 109.4 . .
C10 C9 C8 121.17(17) . .
C13 C9 C8 122.05(17) . .
C13 C9 C10 116.78(17) . .
C25 C26 C22 119.61(17) . .
C25 C26 H26 120.2 . .
C22 C26 H26 120.2 . .
C21 C20 H20A 109.4 . .
C21 C20 H20B 109.4 . .
C19 C20 C21 111.28(15) . .
C19 C20 H20A 109.4 . .
C19 C20 H20B 109.4 . .
H20A C20 H20B 108.0 . .
C6 C7 H7A 109.0 . .
C6 C7 H7B 109.0 . .
C6 C7 C8 112.73(15) . .
H7A C7 H7B 107.8 . .
C8 C7 H7A 109.0 . .
C8 C7 H7B 109.0 . .
N2 C12 H12 118.3 . .
N2 C12 C13 123.39(18) . .
C13 C12 H12 118.3 . .
C9 C8 C7 112.42(15) . .
C9 C8 H8A 109.1 . .
C9 C8 H8B 109.1 . .
C7 C8 H8A 109.1 . .
C7 C8 H8B 109.1 . .
H8A C8 H8B 107.9 . .
N6 C37 C36 123.83(16) . .
N6 C37 H37 118.1 . .
C36 C37 H37 118.1 . .
N2 C11 H11 118.0 . .
N2 C11 C10 123.91(18) . .
C10 C11 H11 118.0 . .
N4 C24 C23 123.11(17) . .
N4 C24 H24 118.4 . .
C23 C24 H24 118.4 . .
C9 C10 H10 120.3 . .
C11 C10 C9 119.40(18) . .
C11 C10 H10 120.3 . .
C9 C13 H13 120.0 . .
C12 C13 C9 119.91(18) . .
C12 C13 H13 120.0 . .
C34 C33 C32 108.7(6) . .
C34 C33 H33A 110.0 . .
C34 C33 H33B 110.0 . .
C32 C33 H33A 110.0 . .
C32 C33 H33B 110.0 . .
H33A C33 H33B 108.3 . .
H14A O14 H14B 104.5 . .
H15A O15 H15B 104.4 . .
H16A O16 H16B 104.5 . .
H15C O15A H15D 109.4 . .
H16C O16A H16D 104.4 . .
H14C O14A H14D 104.5 . .
H16E O16B H16F 104.5 . .
C34 C33A H33C 108.1 . .
C34 C33A H33D 108.1 . .
C32 C33A C34 116.9(10) . .
C32 C33A H33C 108.1 . .
C32 C33A H33D 108.1 . .
H33C C33A H33D 107.3 . .

loop_
_geom_bond_atom_site_label_1
_geom_bond_atom_site_label_2
_geom_bond_distance
_geom_bond_site_symmetry_2
Fe3 O7 2.1184(12) .
Fe3 O7 2.1184(12) 2_656
Fe3 O11 2.1745(12) 2_656
Fe3 O11 2.1745(12) .
Fe3 N5 2.1908(14) 2_656
Fe3 N5 2.1908(14) .
Fe2 O3 2.0871(12) .
Fe2 O5 2.0801(12) .
Fe2 O10 2.1651(12) .
Fe2 N3 2.2011(14) .
Fe2 N6 2.2287(15) 2_556
Fe2 N4 2.2129(15) 1_455
Fe1 O1 2.0818(12) .
Fe1 O1 2.0818(12) 2_765
Fe1 O9 2.1866(13) .
Fe1 O9 2.1866(13) 2_765
Fe1 N1 2.1921(14) .
Fe1 N1 2.1921(14) 2_765
O3 C44 1.263(2) .
O5 C45 1.275(2) .
O7 C49 1.269(2) .
O1 C40 1.265(2) .
O11 H11A 0.8500 .
O11 H11B 0.8504 .
O10 H10A 0.8514 .
O10 H10B 0.8513 .
O8 C49 1.253(2) .
O9 H9A 0.8578 .
O9 H9B 0.8580 .
O6 C45 1.249(2) .
O4 C44 1.249(2) .
O2 C40 1.249(2) .
O13 H13A 0.8499 .
O13 H13B 0.8500 .
O12 H12A 0.8499 .
O12 H12B 0.8499 .
N3 C14 1.341(2) .
N3 C18 1.345(2) .
N5 C27 1.342(2) .
N5 C31 1.342(2) .
N6 C38 1.341(2) .
N6 C37 1.347(2) .
N1 C1 1.351(2) .
N1 C5 1.345(2) .
N4 C25 1.347(2) .
N4 C24 1.347(2) .
N2 C12 1.336(3) .
N2 C11 1.339(3) .
C3 C2 1.399(2) .
C3 C4 1.392(2) .
C3 C6 1.515(2) .
C44 C42 1.517(2) .
C38 H38 0.9500 .
C38 C39 1.386(2) .
C29 C30 1.392(2) .
C29 C28 1.384(2) .
C29 C32 1.506(2) .
C14 H14 0.9500 .
C14 C15 1.389(2) .
C42 C43 1.397(2) .
C42 C41 1.398(2) .
C46 C47 1.403(2) .
C46 C48 1.397(2) 2_666
C46 C45 1.504(2) .
C2 H2 0.9500 .
C2 C1 1.380(2) .
C43 H43 0.9500 .
C43 C41 1.396(2) 2_665
C47 C48 1.392(2) .
C47 C49 1.513(2) .
C48 H48 0.9500 .
C35 C39 1.392(2) .
C35 C36 1.394(2) .
C35 C34 1.507(2) .
C27 H27 0.9500 .
C27 C28 1.386(2) .
C4 H4 0.9500 .
C4 C5 1.389(2) .
C21 H21A 0.9900 .
C21 H21B 0.9900 .
C21 C22 1.509(2) .
C21 C20 1.545(2) .
C30 H30 0.9500 .
C30 C31 1.388(2) .
C28 H28 0.9500 .
C41 C40 1.511(2) .
C39 H39 0.9500 .
C36 H36 0.9500 .
C36 C37 1.380(2) .
C25 H25 0.9500 .
C25 C26 1.388(2) .
C31 H31 0.9500 .
C16 C15 1.388(2) .
C16 C17 1.397(2) .
C16 C19 1.505(2) .
C15 H15 0.9500 .
C1 H1 0.9500 .
C18 H18 0.9500 .
C18 C17 1.380(2) .
C6 H6A 0.9900 .
C6 H6B 0.9900 .
C6 C7 1.518(2) .
C23 H23 0.9500 .
C23 C22 1.391(3) .
C23 C24 1.385(3) .
C17 H17 0.9500 .
C19 H19A 0.9900 .
C19 H19B 0.9900 .
C19 C20 1.518(2) .
C34 H34A 0.9900 .
C34 H34B 0.9900 .
C34 H34C 0.9900 .
C34 H34D 0.9900 .
C34 C33 1.544(10) .
C34 C33A 1.494(15) .
C22 C26 1.396(3) .
C5 H5 0.9500 .
C32 H32A 0.9900 .
C32 H32B 0.9900 .
C32 H32C 0.9900 .
C32 H32D 0.9900 .
C32 C33 1.570(10) .
C32 C33A 1.475(16) .
C9 C8 1.511(3) .
C9 C10 1.391(3) .
C9 C13 1.391(3) .
C26 H26 0.9500 .
C20 H20A 0.9900 .
C20 H20B 0.9900 .
C7 H7A 0.9900 .
C7 H7B 0.9900 .
C7 C8 1.528(2) .
C12 H12 0.9500 .
C12 C13 1.388(3) .
C8 H8A 0.9900 .
C8 H8B 0.9900 .
C37 H37 0.9500 .
C11 H11 0.9500 .
C11 C10 1.386(3) .
C24 H24 0.9500 .
C10 H10 0.9500 .
C13 H13 0.9500 .
C33 H33A 0.9900 .
C33 H33B 0.9900 .
O14 H14A 0.8498 .
O14 H14B 0.8508 .
O15 H15A 0.8508 .
O15 H15B 0.8498 .
O16 H16A 0.8501 .
O16 H16B 0.8498 .
O15A H15C 0.8499 .
O15A H15D 0.8505 .
O16A H16C 0.8512 .
O16A H16D 0.8502 .
O14A H14C 0.8502 .
O14A H14D 0.8498 .
O16B H16E 0.8499 .
O16B H16F 0.8502 .
C33A H33C 0.9900 .
C33A H33D 0.9900 .

loop_
_geom_hbond_atom_site_label_D
_geom_hbond_atom_site_label_H
_geom_hbond_atom_site_label_A
_geom_hbond_distance_DH
_geom_hbond_distance_HA
_geom_hbond_distance_DA
_geom_hbond_angle_DHA
_geom_hbond_site_symmetry_A
_geom_hbond_publ_flag
O11 H11A O8 0.85 1.90 2.6703(17) 150.7 2_656 yes
O11 H11B N2 0.85 2.01 2.853(2) 173.6 . yes
O10 H10A O6 0.85 1.89 2.6712(17) 151.8 . yes
O10 H10B O12 0.85 1.93 2.738(2) 158.3 . yes
O9 H9A O13 0.86 1.91 2.6918(19) 151.7 2_765 yes
O9 H9B O2 0.86 1.98 2.7092(19) 142.7 . yes
O13 H13A O14 0.85 1.95 2.767(4) 162.0 2_655 yes
O13 H13A O14A 0.85 1.92 2.757(6) 170.3 2_655 yes
O13 H13B O4 0.85 2.05 2.8967(19) 176.9 . yes
O12 H12A O4 0.85 1.94 2.7871(19) 172.8 . yes
O12 H12B O15 0.85 2.00 2.837(5) 166.2 . yes
O14 H14A O4 0.85 1.91 2.752(4) 171.8 . yes
O14 H14B O16 0.85 2.04 2.892(6) 178.7 2_655 yes
O15 H15A O16 0.85 1.98 2.818(5) 168.2 . yes
O16 H16A O2 0.85 1.83 2.656(3) 163.1 1_545 yes
O15A H15C O9 0.85 2.15 2.857(4) 139.9 2_765 yes
O15A H15D O16A 0.85 1.93 2.780(6) 177.2 . yes
O14A H14C O4 0.85 2.04 2.888(6) 174.5 . yes

loop_
_geom_torsion_atom_site_label_1
_geom_torsion_atom_site_label_2
_geom_torsion_atom_site_label_3
_geom_torsion_atom_site_label_4
_geom_torsion
_geom_torsion_site_symmetry_1
_geom_torsion_site_symmetry_2
_geom_torsion_site_symmetry_3
_geom_torsion_site_symmetry_4
Fe3 O7 C49 O8 -4.4(2) . . . .
Fe3 O7 C49 C47 169.92(10) . . . .
Fe3 N5 C27 C28 174.02(13) . . . .
Fe3 N5 C31 C30 -173.43(13) . . . .
Fe2 O3 C44 O4 -60.1(3) . . . .
Fe2 O3 C44 C42 117.27(19) . . . .
Fe2 O5 C45 O6 24.1(3) . . . .
Fe2 O5 C45 C46 -155.51(11) . . . .
Fe2 N3 C14 C15 -174.60(13) . . . .
Fe2 N3 C18 C17 174.69(14) . . . .
Fe2 N6 C38 C39 -176.72(14) 2_556 . . .
Fe2 N6 C37 C36 178.74(13) 2_556 . . .
Fe2 N4 C25 C26 175.37(13) 1_655 . . .
Fe2 N4 C24 C23 -176.54(13) 1_655 . . .
Fe1 O1 C40 O2 -31.5(3) . . . .
Fe1 O1 C40 C41 146.93(12) . . . .
Fe1 N1 C1 C2 179.06(13) . . . .
Fe1 N1 C5 C4 -179.36(13) . . . .
O3 C44 C42 C43 -118.53(18) . . . .
O3 C44 C42 C41 54.1(2) . . . .
O4 C44 C42 C43 59.1(2) . . . .
O4 C44 C42 C41 -128.33(18) . . . .
N3 C14 C15 C16 0.3(3) . . . .
N3 C18 C17 C16 -0.2(3) . . . .
N5 C27 C28 C29 -0.4(3) . . . .
N6 C38 C39 C35 -2.1(3) . . . .
N4 C25 C26 C22 1.6(3) . . . .
N2 C12 C13 C9 1.4(3) . . . .
N2 C11 C10 C9 0.6(3) . . . .
C3 C2 C1 N1 0.0(3) . . . .
C3 C4 C5 N1 0.6(3) . . . .
C3 C6 C7 C8 176.69(16) . . . .
C44 C42 C43 C41 171.70(16) . . . 2_665
C44 C42 C41 C43 -171.52(16) . . . 2_665
C44 C42 C41 C40 13.9(2) . . . .
C38 N6 C37 C36 1.5(3) . . . .
C29 C30 C31 N5 -0.4(3) . . . .
C29 C32 C33 C34 159.2(3) . . . .
C29 C32 C33A C34 176.0(5) . . . .
C14 N3 C18 C17 -1.3(3) . . . .
C42 C41 C40 O1 36.3(2) . . . .
C42 C41 C40 O2 -145.17(17) . . . .
C46 C47 C48 C46 0.2(3) . . . 2_666
C46 C47 C49 O7 114.57(18) . . . .
C46 C47 C49 O8 -70.6(2) . . . .
C2 C3 C4 C5 -0.5(3) . . . .
C2 C3 C6 C7 -177.93(16) . . . .
C43 C42 C41 C43 1.0(3) . . . 2_665
C43 C42 C41 C40 -173.58(15) . . . .
C43 C41 C40 O1 -138.37(17) 2_665 . . .
C43 C41 C40 O2 40.2(2) 2_665 . . .
C47 C46 C45 O5 152.36(16) . . . .
C47 C46 C45 O6 -27.3(2) . . . .
C48 C46 C47 C48 -0.2(3) 2_666 . . .
C48 C46 C47 C49 173.30(15) 2_666 . . .
C48 C46 C45 O5 -29.1(2) 2_666 . . .
C48 C46 C45 O6 151.26(16) 2_666 . . .
C48 C47 C49 O7 -71.8(2) . . . .
C48 C47 C49 O8 103.02(18) . . . .
C35 C36 C37 N6 -1.8(3) . . . .
C35 C34 C33 C32 -175.7(3) . . . .
C35 C34 C33A C32 169.1(4) . . . .
C49 C47 C48 C46 -173.73(15) . . . 2_666
C27 N5 C31 C30 1.7(3) . . . .
C4 C3 C2 C1 0.3(3) . . . .
C4 C3 C6 C7 1.3(3) . . . .
C21 C22 C26 C25 172.44(16) . . . .
C30 C29 C28 C27 1.8(3) . . . .
C30 C29 C32 C33 81.7(3) . . . .
C30 C29 C32 C33A 98.1(5) . . . .
C28 C29 C30 C31 -1.4(3) . . . .
C28 C29 C32 C33 -96.6(3) . . . .
C28 C29 C32 C33A -80.2(5) . . . .
C41 C42 C43 C41 -1.0(3) . . . 2_665
C39 C35 C36 C37 0.1(3) . . . .
C39 C35 C34 C33 -33.1(4) . . . .
C39 C35 C34 C33A -49.5(5) . . . .
C45 C46 C47 C48 178.34(15) . . . .
C45 C46 C47 C49 -8.1(2) . . . .
C36 C35 C39 C38 1.7(3) . . . .
C36 C35 C34 C33 148.1(3) . . . .
C36 C35 C34 C33A 131.7(5) . . . .
C25 N4 C24 C23 -2.3(3) . . . .
C31 N5 C27 C28 -1.3(3) . . . .
C16 C19 C20 C21 -168.21(15) . . . .
C15 C16 C17 C18 1.8(3) . . . .
C15 C16 C19 C20 -1.6(3) . . . .
C1 N1 C5 C4 -0.4(3) . . . .
C18 N3 C14 C15 1.3(3) . . . .
C6 C3 C2 C1 179.58(16) . . . .
C6 C3 C4 C5 -179.82(16) . . . .
C6 C7 C8 C9 -175.57(16) . . . .
C23 C22 C26 C25 -2.8(2) . . . .
C17 C16 C15 C14 -1.8(2) . . . .
C17 C16 C19 C20 175.53(16) . . . .
C19 C16 C15 C14 175.40(17) . . . .
C19 C16 C17 C18 -175.58(16) . . . .
C34 C35 C39 C38 -177.08(17) . . . .
C34 C35 C36 C37 178.91(17) . . . .
C22 C21 C20 C19 73.1(2) . . . .
C22 C23 C24 N4 1.0(3) . . . .
C5 N1 C1 C2 0.1(3) . . . .
C32 C29 C30 C31 -179.75(16) . . . .
C32 C29 C28 C27 -179.84(16) . . . .
C20 C21 C22 C23 90.6(2) . . . .
C20 C21 C22 C26 -84.4(2) . . . .
C12 N2 C11 C10 0.3(3) . . . .
C8 C9 C10 C11 -179.64(18) . . . .
C8 C9 C13 C12 178.73(18) . . . .
C37 N6 C38 C39 0.4(3) . . . .
C11 N2 C12 C13 -1.3(3) . . . .
C24 N4 C25 C26 1.0(2) . . . .
C24 C23 C22 C21 -173.73(16) . . . .
C24 C23 C22 C26 1.6(3) . . . .
C10 C9 C8 C7 127.60(19) . . . .
C10 C9 C13 C12 -0.4(3) . . . .
C13 C9 C8 C7 -51.5(3) . . . .
C13 C9 C10 C11 -0.5(3) . . . .
